data_7247918
loop_
_publ_author_name
'Xiao, Hui'
'Hu, Wei-Yu'
'Wang, Qing'
'Zeng, Cheng-Hui'
'Li, Hao-Hong'
'Liu, Haiming'
'Du, Zi-Yi'
'He, Chun-Ting'

_publ_section_title
;
 Molecular rotators anchored on a rod-like anionic coordination polymer
 adhered by charge-assisted hydrogen bonds.
;
_journal_issue 5
_journal_name_full 'Physical chemistry chemical physics : PCCP'
_journal_page_first 3974
_journal_page_last 3980
_journal_paper_doi 10.1039/d3cp05597c
_journal_volume 26
_journal_year 2024
_chemical_formula_sum 'C5 H14 Br3 Cd N'
_chemical_formula_weight 440.30
_space_group_crystal_system monoclinic
_space_group_IT_number 14
_space_group_name_Hall '-P 2yn'
_space_group_name_H-M_alt 'P 1 21/n 1'
_atom_sites_solution_hydrogens geom
_audit_creation_method SHELXL-2014
_audit_update_record
;
2023-07-18 deposited with the CCDC.	2023-12-29 downloaded from the CCDC.
;
_cell_angle_alpha 90
_cell_angle_beta 100.365(3)
_cell_angle_gamma 90
_cell_formula_units_Z 4
_cell_length_a 7.5549(2)
_cell_length_b 16.4113(6)
_cell_length_c 9.6428(3)
_cell_measurement_reflns_used 4774
_cell_measurement_temperature 173(2)
_cell_measurement_theta_max 29.8120
_cell_measurement_theta_min 2.4800
_cell_volume 1176.06(7)
_computing_cell_refinement 'Bruker FRAMBO'
_computing_data_collection 'Bruker FRAMBO'
_computing_data_reduction 'Bruker SAINT'
_computing_molecular_graphics 'Bruker SHELXTL'
_computing_publication_material 'Bruker SHELXTL'
_computing_structure_refinement 'SHELXL-2014 (Sheldrick, 2014)'
_computing_structure_solution 'Bruker SHELXTL'
_diffrn_ambient_temperature 173(2)
_diffrn_measured_fraction_theta_full 1.000
_diffrn_measured_fraction_theta_max 0.807
_diffrn_measurement_device_type 'multiwire proportional'
_diffrn_measurement_method 'phi and omega scans'
_diffrn_radiation_type MoK\a
_diffrn_radiation_wavelength 0.71073
_diffrn_reflns_av_R_equivalents 0.0246
_diffrn_reflns_av_unetI/netI 0.0309
_diffrn_reflns_Laue_measured_fraction_full 1.000
_diffrn_reflns_Laue_measured_fraction_max 0.807
_diffrn_reflns_limit_h_max 8
_diffrn_reflns_limit_h_min -10
_diffrn_reflns_limit_k_max 21
_diffrn_reflns_limit_k_min -23
_diffrn_reflns_limit_l_max 13
_diffrn_reflns_limit_l_min -12
_diffrn_reflns_number 8196
_diffrn_reflns_point_group_measured_fraction_full 1.000
_diffrn_reflns_point_group_measured_fraction_max 0.807
_diffrn_reflns_theta_full 25.242
_diffrn_reflns_theta_max 30.796
_diffrn_reflns_theta_min 2.480
_exptl_absorpt_coefficient_mu 11.995
_exptl_absorpt_correction_type none
_exptl_crystal_colour colorless
_exptl_crystal_density_diffrn 2.487
_exptl_crystal_description column-shaped
_exptl_crystal_F_000 816
_exptl_crystal_size_max 0.010
_exptl_crystal_size_mid 0.010
_exptl_crystal_size_min 0.010
_refine_diff_density_max 0.901
_refine_diff_density_min -0.982
_refine_diff_density_rms 0.144
_refine_ls_extinction_method none
_refine_ls_goodness_of_fit_ref 1.053
_refine_ls_hydrogen_treatment constr
_refine_ls_matrix_type full
_refine_ls_number_parameters 95
_refine_ls_number_reflns 2968
_refine_ls_number_restraints 0
_refine_ls_restrained_S_all 1.053
_refine_ls_R_factor_all 0.0374
_refine_ls_R_factor_gt 0.0288
_refine_ls_shift/su_max 0.001
_refine_ls_shift/su_mean 0.000
_refine_ls_structure_factor_coef Fsqd
_refine_ls_weighting_details 'w=1/[\s^2^(Fo^2^)+(0.0305P)^2^+0.8886P] where P=(Fo^2^+2Fc^2^)/3'
_refine_ls_weighting_scheme calc
_refine_ls_wR_factor_gt 0.0615
_refine_ls_wR_factor_ref 0.0637
_reflns_Friedel_coverage 0.000
_reflns_number_gt 2558
_reflns_number_total 2968
_reflns_threshold_expression 'I > 2\s(I)'
_cod_data_source_file d3cp05597c2.cif
_cod_data_source_block 1-173K
_cod_depositor_comments 'Adding full bibliography for 7247917--7247922.cif.'
_cod_original_sg_symbol_H-M 'P 21/n'
_cod_database_code 7247918
_shelx_space_group_comment
; 
The symmetry employed for this shelxl refinement is uniquely defined 
by the following loop, which should always be used as a source of 
symmetry information in preference to the above space-group names. 
They are only intended as comments. 
;
_shelx_estimated_absorpt_t_min 0.889
_shelx_estimated_absorpt_t_max 0.889
_shelxl_version_number 2014-3

loop_
_space_group_symop_operation_xyz
'x, y, z'
'-x+1/2, y+1/2, -z+1/2'
'-x, -y, -z'
'x-1/2, -y-1/2, z-1/2'

loop_
_atom_site_label
_atom_site_type_symbol
_atom_site_fract_x
_atom_site_fract_y
_atom_site_fract_z
_atom_site_U_iso_or_equiv
_atom_site_adp_type
_atom_site_occupancy
_atom_site_site_symmetry_order
_atom_site_calc_flag
_atom_site_refinement_flags_posn
_atom_site_refinement_flags_adp
_atom_site_refinement_flags_occupancy
_atom_site_disorder_assembly
_atom_site_disorder_group
Cd1 Cd 0.25659(3) 0.47165(2) 0.54738(3) 0.02520(8) Uani 1 1 d . . . . .
Br3 Br 0.30640(5) 0.36697(2) 0.74970(4) 0.02650(10) Uani 1 1 d . . . . .
Br1 Br 0.39617(5) 0.45274(3) 0.32204(4) 0.03116(10) Uani 1 1 d . . . . .
Br2 Br 0.07703(5) 0.60392(2) 0.57955(4) 0.02835(10) Uani 1 1 d . . . . .
N1 N 0.7120(4) 0.3785(2) 0.9589(3) 0.0258(6) Uani 1 1 d . . . . .
H1 H 0.6158 0.3901 0.8756 0.031 Uiso 1 1 calc R U . . .
C1 C 1.0135(6) 0.3113(4) 1.0154(5) 0.0506(13) Uani 1 1 d . . . . .
H1A H 0.9668 0.2602 1.0468 0.076 Uiso 1 1 calc R U . . .
H1B H 1.0405 0.3490 1.0953 0.076 Uiso 1 1 calc R U . . .
H1C H 1.1236 0.3004 0.9781 0.076 Uiso 1 1 calc R U . . .
C2 C 0.8739(5) 0.3491(3) 0.9010(4) 0.0341(9) Uani 1 1 d . . . . .
H2 H 0.9301 0.3977 0.8638 0.041 Uiso 1 1 calc R U . . .
C3 C 0.8133(6) 0.2919(3) 0.7788(5) 0.0535(14) Uani 1 1 d . . . . .
H3A H 0.7595 0.2432 0.8125 0.080 Uiso 1 1 calc R U . . .
H3B H 0.9172 0.2762 0.7368 0.080 Uiso 1 1 calc R U . . .
H3C H 0.7241 0.3194 0.7077 0.080 Uiso 1 1 calc R U . . .
C4 C 0.6334(5) 0.3202(3) 1.0488(4) 0.0347(9) Uani 1 1 d . . . . .
H4A H 0.6110 0.2679 0.9995 0.052 Uiso 1 1 calc R U . . .
H4B H 0.5198 0.3420 1.0685 0.052 Uiso 1 1 calc R U . . .
H4C H 0.7176 0.3120 1.1376 0.052 Uiso 1 1 calc R U . . .
C5 C 0.7506(7) 0.4576(3) 1.0364(5) 0.0452(12) Uani 1 1 d . . . . .
H5A H 0.6439 0.4750 1.0732 0.068 Uiso 1 1 calc R U . . .
H5B H 0.7816 0.4991 0.9718 0.068 Uiso 1 1 calc R U . . .
H5C H 0.8516 0.4503 1.1147 0.068 Uiso 1 1 calc R U . . .

loop_
_atom_site_aniso_label
_atom_site_aniso_U_11
_atom_site_aniso_U_22
_atom_site_aniso_U_33
_atom_site_aniso_U_23
_atom_site_aniso_U_13
_atom_site_aniso_U_12
Cd1 0.02694(14) 0.02937(16) 0.01924(14) 0.00313(10) 0.00402(10) 0.00733(10)
Br3 0.02630(17) 0.0271(2) 0.02302(18) 0.00485(14) -0.00378(13) -0.00191(14)
Br1 0.03026(18) 0.0427(2) 0.02136(18) -0.00771(16) 0.00698(14) -0.00773(16)
Br2 0.02690(18) 0.0250(2) 0.0292(2) -0.00328(14) -0.00555(14) 0.00539(14)
N1 0.0260(14) 0.0305(18) 0.0184(14) 0.0017(12) -0.0028(11) 0.0029(13)
C1 0.032(2) 0.076(4) 0.043(3) 0.020(3) 0.0033(18) 0.014(2)
C2 0.0342(19) 0.041(2) 0.027(2) 0.0038(17) 0.0040(16) 0.0014(18)
C3 0.044(2) 0.064(4) 0.051(3) -0.028(3) 0.006(2) 0.003(2)
C4 0.0327(18) 0.038(2) 0.031(2) 0.0059(18) 0.0007(16) -0.0060(18)
C5 0.066(3) 0.032(2) 0.031(2) 0.0014(18) -0.009(2) -0.005(2)

loop_
_atom_type_symbol
_atom_type_description
_atom_type_scat_dispersion_real
_atom_type_scat_dispersion_imag
_atom_type_scat_source
C C 0.0033 0.0016 'International Tables Vol C Tables 4.2.6.8 and 6.1.1.4'
H H 0.0000 0.0000 'International Tables Vol C Tables 4.2.6.8 and 6.1.1.4'
Br Br -0.2901 2.4595 'International Tables Vol C Tables 4.2.6.8 and 6.1.1.4'
Cd Cd -0.8075 1.2024 'International Tables Vol C Tables 4.2.6.8 and 6.1.1.4'
N N 0.0061 0.0033 'International Tables Vol C Tables 4.2.6.8 and 6.1.1.4'

loop_
_geom_angle_atom_site_label_1
_geom_angle_atom_site_label_2
_geom_angle_atom_site_label_3
_geom_angle
_geom_angle_site_symmetry_1
_geom_angle_site_symmetry_3
_geom_angle_publ_flag
Br3 Cd1 Br1 121.846(17) . . ?
Br3 Cd1 Br2 118.251(16) . . ?
Br1 Cd1 Br2 119.794(17) . . ?
Br3 Cd1 Br2 91.841(14) . 3_566 ?
Br1 Cd1 Br2 92.809(14) . 3_566 ?
Br2 Cd1 Br2 88.556(14) . 3_566 ?
Br3 Cd1 Br1 87.705(13) . 3_666 ?
Br1 Cd1 Br1 86.791(13) . 3_666 ?
Br2 Cd1 Br1 92.325(14) . 3_666 ?
Br2 Cd1 Br1 179.118(15) 3_566 3_666 ?
Cd1 Br1 Cd1 93.209(13) . 3_666 ?
Cd1 Br2 Cd1 91.445(14) . 3_566 ?
C4 N1 C5 109.3(3) . . ?
C4 N1 C2 116.4(3) . . ?
C5 N1 C2 111.2(3) . . ?
C4 N1 H1 106.4 . . ?
C5 N1 H1 106.4 . . ?
C2 N1 H1 106.4 . . ?
C2 C1 H1A 109.5 . . ?
C2 C1 H1B 109.5 . . ?
H1A C1 H1B 109.5 . . ?
C2 C1 H1C 109.5 . . ?
H1A C1 H1C 109.5 . . ?
H1B C1 H1C 109.5 . . ?
N1 C2 C3 109.5(3) . . ?
N1 C2 C1 111.4(3) . . ?
C3 C2 C1 112.8(4) . . ?
N1 C2 H2 107.6 . . ?
C3 C2 H2 107.6 . . ?
C1 C2 H2 107.6 . . ?
C2 C3 H3A 109.5 . . ?
C2 C3 H3B 109.5 . . ?
H3A C3 H3B 109.5 . . ?
C2 C3 H3C 109.5 . . ?
H3A C3 H3C 109.5 . . ?
H3B C3 H3C 109.5 . . ?
N1 C4 H4A 109.5 . . ?
N1 C4 H4B 109.5 . . ?
H4A C4 H4B 109.5 . . ?
N1 C4 H4C 109.5 . . ?
H4A C4 H4C 109.5 . . ?
H4B C4 H4C 109.5 . . ?
N1 C5 H5A 109.5 . . ?
N1 C5 H5B 109.5 . . ?
H5A C5 H5B 109.5 . . ?
N1 C5 H5C 109.5 . . ?
H5A C5 H5C 109.5 . . ?
H5B C5 H5C 109.5 . . ?

loop_
_geom_bond_atom_site_label_1
_geom_bond_atom_site_label_2
_geom_bond_distance
_geom_bond_site_symmetry_2
_geom_bond_publ_flag
Cd1 Br3 2.5758(4) . ?
Cd1 Br1 2.5989(4) . ?
Cd1 Br2 2.6076(5) . ?
Cd1 Br2 2.8773(4) 3_566 ?
Cd1 Br1 2.9696(5) 3_666 ?
Br1 Cd1 2.9696(4) 3_666 ?
Br2 Cd1 2.8773(4) 3_566 ?
N1 C4 1.485(5) . ?
N1 C5 1.500(5) . ?
N1 C2 1.512(5) . ?
N1 H1 1.0000 . ?
C1 C2 1.515(5) . ?
C1 H1A 0.9800 . ?
C1 H1B 0.9800 . ?
C1 H1C 0.9800 . ?
C2 C3 1.512(6) . ?
C2 H2 1.0000 . ?
C3 H3A 0.9800 . ?
C3 H3B 0.9800 . ?
C3 H3C 0.9800 . ?
C4 H4A 0.9800 . ?
C4 H4B 0.9800 . ?
C4 H4C 0.9800 . ?
C5 H5A 0.9800 . ?
C5 H5B 0.9800 . ?
C5 H5C 0.9800 . ?

loop_
_geom_hbond_atom_site_label_D
_geom_hbond_atom_site_label_H
_geom_hbond_atom_site_label_A
_geom_hbond_distance_DH
_geom_hbond_distance_HA
_geom_hbond_distance_DA
_geom_hbond_angle_DHA
_geom_hbond_site_symmetry_A
N1 H1 Br3 1.00 2.46 3.357(3) 148.7 .

loop_
_geom_torsion_atom_site_label_1
_geom_torsion_atom_site_label_2
_geom_torsion_atom_site_label_3
_geom_torsion_atom_site_label_4
_geom_torsion
_geom_torsion_site_symmetry_1
_geom_torsion_site_symmetry_2
_geom_torsion_site_symmetry_3
_geom_torsion_site_symmetry_4
_geom_torsion_publ_flag
C4 N1 C2 C3 77.0(4) . . . . ?
C5 N1 C2 C3 -157.0(4) . . . . ?
C4 N1 C2 C1 -48.5(5) . . . . ?
C5 N1 C2 C1 77.5(4) . . . . ?
